data_7131898
loop_
_publ_author_name
'Milichko, Valentin'
'Kulachenkov, Nikita'
'Orlioglo, Bogdan'
'Vasilyev, Evgene S.'
'Povarov, Svyatoslav'
'Agafontsev, Alexander'
'Bachinin, Semen'
'Shipilovskikh, Sergei'
'Lunev, Artem'
'Samsonenko, Denis G.'
'Fedin, Vladimir P.'
'Kovalenko, Konstantin A.'

_publ_section_title
;
 Metal-mediated tunability of MOF-based optical modulator
;
_journal_name_full 'Chemical Communications'
_journal_paper_doi 10.1039/D3CC02180G
_journal_year 2023
_chemical_absolute_configuration rmad
_chemical_formula_sum 'C40 H44 N4 Ni O5'
_chemical_formula_weight 719.50
_space_group_crystal_system monoclinic
_space_group_IT_number 4
_space_group_name_Hall 'P 2yb'
_space_group_name_H-M_alt 'P 1 21 1'
_atom_sites_solution_hydrogens mixed
_atom_sites_solution_primary dual
_atom_sites_solution_secondary difmap
_audit_creation_method SHELXL-2019/3
_audit_update_record
;
2023-06-06 deposited with the CCDC.	2023-07-17 downloaded from the CCDC.
;
_cell_angle_alpha 90
_cell_angle_beta 95.680(4)
_cell_angle_gamma 90
_cell_formula_units_Z 4
_cell_length_a 13.5294(6)
_cell_length_b 9.2669(3)
_cell_length_c 28.7704(12)
_cell_measurement_reflns_used 14288
_cell_measurement_temperature 130(2)
_cell_measurement_theta_max 28.29
_cell_measurement_theta_min 2.31
_cell_volume 3589.4(2)
_computing_cell_refinement 'CrysAlisPro 1.171.42.89a (Rigaku OD, 2023)'
_computing_data_collection 'CrysAlisPro 1.171.42.89a (Rigaku OD, 2023)'
_computing_data_reduction 'CrysAlisPro 1.171.42.89a (Rigaku OD, 2023)'
_computing_molecular_graphics 'ShelXle (H\"ubschle, 2011)'
_computing_publication_material 'CIFTAB (Sheldrick, 2015)'
_computing_structure_refinement 'SHELXL-2018 (Sheldrick, 2015)'
_computing_structure_solution 'SHELXT-2018 (Sheldrick, 2015)'
_diffrn_ambient_temperature 130(2)
_diffrn_detector 'CCD plate'
_diffrn_detector_area_resol_mean 10.6
_diffrn_detector_type AtlasS2
_diffrn_measured_fraction_theta_full 0.998
_diffrn_measured_fraction_theta_max 0.998
_diffrn_measurement_device 'four-circle diffractometer'
_diffrn_measurement_device_type 'New Xcalibur, AtlasS2'
_diffrn_measurement_method '\w scans'
_diffrn_radiation_monochromator graphite
_diffrn_radiation_probe x-ray
_diffrn_radiation_source 'fine-focus sealed tube'
_diffrn_radiation_type MoK\a
_diffrn_radiation_wavelength 0.71073
_diffrn_reflns_av_R_equivalents 0.0309
_diffrn_reflns_av_unetI/netI 0.0551
_diffrn_reflns_Laue_measured_fraction_full 0.998
_diffrn_reflns_Laue_measured_fraction_max 0.998
_diffrn_reflns_limit_h_max 16
_diffrn_reflns_limit_h_min -12
_diffrn_reflns_limit_k_max 11
_diffrn_reflns_limit_k_min -11
_diffrn_reflns_limit_l_max 34
_diffrn_reflns_limit_l_min -34
_diffrn_reflns_number 27237
_diffrn_reflns_point_group_measured_fraction_full 0.998
_diffrn_reflns_point_group_measured_fraction_max 0.998
_diffrn_reflns_theta_full 25.242
_diffrn_reflns_theta_max 25.348
_diffrn_reflns_theta_min 2.310
_diffrn_source 'sealed X-ray tube'
_diffrn_source_type 'Enhance (Mo) X-ray Source'
_exptl_absorpt_coefficient_mu 0.590
_exptl_absorpt_correction_T_max 1.00000
_exptl_absorpt_correction_T_min 0.99185
_exptl_absorpt_correction_type multi-scan
_exptl_absorpt_process_details
;
CrysAlisPro 1.171.42.89a (Rigaku Oxford Diffraction, 2023)
Empirical absorption correction using spherical harmonics,
implemented in SCALE3 ABSPACK scaling algorithm.
;
_exptl_crystal_colour 'light blue'
_exptl_crystal_density_diffrn 1.331
_exptl_crystal_description plate
_exptl_crystal_F_000 1520
_exptl_crystal_size_max 0.24
_exptl_crystal_size_mid 0.14
_exptl_crystal_size_min 0.07
_refine_diff_density_max 0.719
_refine_diff_density_min -0.549
_refine_diff_density_rms 0.066
_refine_ls_abs_structure_details
;
 Refined as an inversion twin.
;
_refine_ls_abs_structure_Flack 0.048(16)
_refine_ls_extinction_method none
_refine_ls_goodness_of_fit_ref 1.115
_refine_ls_hydrogen_treatment mixed
_refine_ls_matrix_type full
_refine_ls_number_parameters 944
_refine_ls_number_reflns 13131
_refine_ls_number_restraints 41
_refine_ls_restrained_S_all 1.114
_refine_ls_R_factor_all 0.0550
_refine_ls_R_factor_gt 0.0474
_refine_ls_shift/su_max 0.001
_refine_ls_shift/su_mean 0.000
_refine_ls_structure_factor_coef Fsqd
_refine_ls_weighting_details 'w=1/[\s^2^(Fo^2^)+(0.0258P)^2^+3.8865P] where P=(Fo^2^+2Fc^2^)/3'
_refine_ls_weighting_scheme calc
_refine_ls_wR_factor_gt 0.0973
_refine_ls_wR_factor_ref 0.0996
_reflns_Friedel_coverage 0.875
_reflns_Friedel_fraction_full 0.999
_reflns_Friedel_fraction_max 0.999
_reflns_number_gt 11880
_reflns_number_total 13131
_reflns_threshold_expression 'I > 2\s(I)'
_cod_data_source_file d3cc02180g2.cif
_cod_data_source_block bog-ni3
_cod_original_sg_symbol_H-M 'P 21'
_cod_database_code 7131898
_shelx_shelxl_version_number 2019/3
_shelx_space_group_comment
;
The symmetry employed for this shelxl refinement is uniquely defined
by the following loop, which should always be used as a source of
symmetry information in preference to the above space-group names.
They are only intended as comments.
;
_shelx_estimated_absorpt_t_min 0.871
_shelx_estimated_absorpt_t_max 0.960

loop_
_space_group_symop_operation_xyz
'x, y, z'
'-x, y+1/2, -z'

loop_
_atom_site_label
_atom_site_type_symbol
_atom_site_fract_x
_atom_site_fract_y
_atom_site_fract_z
_atom_site_U_iso_or_equiv
_atom_site_adp_type
_atom_site_occupancy
_atom_site_site_symmetry_order
_atom_site_calc_flag
_atom_site_refinement_flags_posn
_atom_site_refinement_flags_adp
_atom_site_refinement_flags_occupancy
_atom_site_disorder_assembly
_atom_site_disorder_group
Ni1 Ni -0.24475(5) 0.29348(7) 0.31205(2) 0.01278(16) Uani 1 1 d . . . . .
Ni2 Ni 0.27624(5) 0.73481(7) 0.19280(2) 0.01354(16) Uani 1 1 d . . . . .
O1M O -0.2229(3) 0.1706(4) 0.37124(14) 0.0187(9) Uani 1 1 d D . . . .
H11M H -0.249(4) 0.091(4) 0.378(2) 0.022 Uiso 1 1 d D U . . .
H12M H -0.230(4) 0.232(5) 0.3926(16) 0.022 Uiso 1 1 d D U . . .
O2M O 0.2509(3) 0.8628(5) 0.13609(15) 0.0200(9) Uani 1 1 d D . . . .
H21M H 0.239(4) 0.800(5) 0.1148(16) 0.024 Uiso 1 1 d D U . . .
H22M H 0.265(5) 0.951(2) 0.133(2) 0.024 Uiso 1 1 d D U . . .
O1A O -0.2586(3) 0.3724(4) 0.24246(14) 0.0163(9) Uani 1 1 d . . . . .
O2A O -0.2402(3) 0.1401(4) 0.25607(13) 0.0153(9) Uani 1 1 d . . . . .
C1A C -0.2462(4) 0.2463(7) 0.22881(19) 0.0165(12) Uani 1 1 d . . . . .
C2A C -0.4146(4) 0.2694(7) 0.1514(2) 0.0299(16) Uani 1 1 d . . . . .
H2AA H -0.431882 0.368728 0.142223 0.045 Uiso 1 1 calc R U . . .
H2AB H -0.421916 0.256603 0.184735 0.045 Uiso 1 1 calc R U . . .
H2AC H -0.458814 0.202301 0.133117 0.045 Uiso 1 1 calc R U . . .
C3A C -0.3082(4) 0.2394(7) 0.14256(19) 0.0227(13) Uani 1 1 d . . . . .
C4A C -0.2319(4) 0.2246(7) 0.17816(19) 0.0168(11) Uani 1 1 d . . . . .
C5A C -0.1371(4) 0.1952(6) 0.1662(2) 0.0194(13) Uani 1 1 d . . . . .
H5A H -0.083896 0.183852 0.190097 0.023 Uiso 1 1 calc R U . . .
C6A C -0.1195(4) 0.1823(6) 0.1203(2) 0.0202(13) Uani 1 1 d . . . . .
C7A C -0.2002(4) 0.2032(6) 0.08705(19) 0.0200(13) Uani 1 1 d . . . . .
C8A C -0.1817(5) 0.1928(7) 0.03592(19) 0.0301(15) Uani 1 1 d . . . . .
H8AA H -0.223027 0.114740 0.020690 0.036 Uiso 1 1 calc R U . . .
H8AB H -0.201012 0.284619 0.019923 0.036 Uiso 1 1 calc R U . . .
C9A C -0.0730(5) 0.1621(7) 0.0313(2) 0.0298(15) Uani 1 1 d . . . . .
H9A H -0.054894 0.157887 -0.001567 0.036 Uiso 1 1 calc R U . . .
C10A C -0.0077(5) 0.2668(8) 0.0644(2) 0.0380(18) Uani 1 1 d . . . . .
H10A H 0.061395 0.278068 0.056409 0.046 Uiso 1 1 calc R U . . .
H10B H -0.038978 0.361308 0.069431 0.046 Uiso 1 1 calc R U . . .
C11A C -0.0205(4) 0.1549(7) 0.1024(2) 0.0251(14) Uani 1 1 d . . . . .
H11A H 0.037117 0.142805 0.126698 0.030 Uiso 1 1 calc R U . . .
C12A C -0.0318(5) 0.0374(7) 0.0630(2) 0.0273(14) Uani 1 1 d . . . . .
C11B C -0.4093(4) 0.7984(7) 0.50973(18) 0.0209(12) Uani 1 1 d . . . . .
H11B H -0.426696 0.706697 0.525350 0.025 Uiso 1 1 calc R U . . .
N1A N -0.2925(3) 0.2292(6) 0.09706(16) 0.0240(11) Uani 1 1 d . . . . .
O1B O -0.2514(3) 0.4864(4) 0.34425(13) 0.0161(9) Uani 1 1 d . . . . .
O2B O -0.2503(11) 0.407(3) 0.4172(8) 0.031(4) Uani 0.5 1 d . U P A 1
O3B O -0.2880(11) 0.399(2) 0.4127(7) 0.027(3) Uani 0.5 1 d . U P A 2
C1B C -0.2698(5) 0.5018(7) 0.3862(2) 0.0215(14) Uani 1 1 d . U . . .
C2B C -0.2421(4) 0.7954(7) 0.33372(19) 0.0256(13) Uani 1 1 d . . . . .
H2BA H -0.243559 0.897099 0.324319 0.038 Uiso 1 1 calc R U . . .
H2BB H -0.282315 0.738372 0.310215 0.038 Uiso 1 1 calc R U . . .
H2BC H -0.173386 0.760416 0.336390 0.038 Uiso 1 1 calc R U . . .
C3B C -0.2833(4) 0.7807(7) 0.37998(18) 0.0177(12) Uani 1 1 d . . . . .
C4B C -0.2960(4) 0.6509(6) 0.4028(2) 0.0145(13) Uani 1 1 d . . . . .
C5B C -0.3362(4) 0.6545(7) 0.4458(2) 0.0197(13) Uani 1 1 d . . . . .
H5B H -0.346677 0.566950 0.461796 0.024 Uiso 1 1 calc R U . . .
C6B C -0.3604(4) 0.7822(7) 0.46492(18) 0.0198(12) Uani 1 1 d . . . . .
C7B C -0.3426(4) 0.9099(6) 0.4411(2) 0.0182(13) Uani 1 1 d . . . . .
C8B C -0.3649(5) 1.0515(7) 0.4634(2) 0.0284(15) Uani 1 1 d . . . . .
H8BA H -0.410461 1.108840 0.441571 0.034 Uiso 1 1 calc R U . . .
H8BB H -0.302667 1.107040 0.470279 0.034 Uiso 1 1 calc R U . . .
C9B C -0.4132(5) 1.0250(7) 0.5091(2) 0.0256(14) Uani 1 1 d . . . . .
H9B H -0.434408 1.114198 0.524983 0.031 Uiso 1 1 calc R U . . .
C10B C -0.4949(5) 0.9091(8) 0.4996(2) 0.0311(16) Uani 1 1 d . . . . .
H10C H -0.526694 0.907445 0.467081 0.037 Uiso 1 1 calc R U . . .
H10D H -0.544902 0.907894 0.522495 0.037 Uiso 1 1 calc R U . . .
C12B C -0.3544(4) 0.9141(7) 0.5417(2) 0.0231(14) Uani 1 1 d . . . . .
C13A C -0.0986(5) -0.0911(7) 0.0680(2) 0.0352(16) Uani 1 1 d . . . . .
H13A H -0.066448 -0.157986 0.091190 0.053 Uiso 1 1 calc R U . . .
H13B H -0.110961 -0.140360 0.037855 0.053 Uiso 1 1 calc R U . . .
H13C H -0.161851 -0.058395 0.078264 0.053 Uiso 1 1 calc R U . . .
C13B C -0.2424(5) 0.9177(7) 0.5458(2) 0.0313(16) Uani 1 1 d . . . . .
H13D H -0.218635 1.002849 0.563817 0.047 Uiso 1 1 calc R U . . .
H13E H -0.219515 0.922144 0.514601 0.047 Uiso 1 1 calc R U . . .
H13F H -0.216147 0.830315 0.561840 0.047 Uiso 1 1 calc R U . . .
C14A C 0.0682(5) -0.0151(8) 0.0498(2) 0.0398(18) Uani 1 1 d . . . . .
H14A H 0.095686 -0.086155 0.072799 0.060 Uiso 1 1 calc R U . . .
H14B H 0.113895 0.066903 0.049336 0.060 Uiso 1 1 calc R U . . .
H14C H 0.059618 -0.059767 0.018804 0.060 Uiso 1 1 calc R U . . .
C14B C -0.3899(5) 0.9136(8) 0.5903(2) 0.0363(17) Uani 1 1 d . . . . .
H14D H -0.360108 0.995086 0.608359 0.054 Uiso 1 1 calc R U . . .
H14E H -0.370071 0.823083 0.606178 0.054 Uiso 1 1 calc R U . . .
H14F H -0.462449 0.922435 0.587689 0.054 Uiso 1 1 calc R U . . .
N1B N -0.3057(4) 0.9088(5) 0.39960(17) 0.0181(11) Uani 1 1 d . . . . .
O1C O 0.2897(3) 0.6575(4) 0.26331(14) 0.0191(9) Uani 1 1 d . . . . .
O2C O 0.2701(3) 0.8879(4) 0.24679(14) 0.0182(9) Uani 1 1 d . . . . .
C1C C 0.2762(4) 0.7850(7) 0.27611(19) 0.0170(12) Uani 1 1 d . . . . .
C2C C 0.4442(4) 0.7885(9) 0.3528(2) 0.0321(15) Uani 1 1 d . . . . .
H2CA H 0.488450 0.868395 0.363217 0.048 Uiso 1 1 calc R U . . .
H2CB H 0.449133 0.769630 0.319631 0.048 Uiso 1 1 calc R U . . .
H2CC H 0.463544 0.701840 0.371015 0.048 Uiso 1 1 calc R U . . .
C3C C 0.3378(4) 0.8284(7) 0.3600(2) 0.0272(15) Uani 1 1 d . . . . .
C4C C 0.2604(4) 0.8191(6) 0.3252(2) 0.0191(13) Uani 1 1 d . . . . .
C5C C 0.1647(4) 0.8526(7) 0.3355(2) 0.0220(13) Uani 1 1 d . . . . .
H5C H 0.110748 0.845663 0.311884 0.026 Uiso 1 1 calc R U . . .
C6C C 0.1479(4) 0.8956(7) 0.3799(2) 0.0252(14) Uani 1 1 d . . . . .
C7C C 0.2320(5) 0.9130(8) 0.4116(2) 0.0325(15) Uani 1 1 d . . . . .
C8C C 0.2162(5) 0.9746(9) 0.4597(2) 0.0422(18) Uani 1 1 d . . . . .
H8CA H 0.238988 0.903831 0.484270 0.051 Uiso 1 1 calc R U . . .
H8CB H 0.255806 1.063815 0.465335 0.051 Uiso 1 1 calc R U . . .
C9C C 0.1075(5) 1.0077(9) 0.4623(2) 0.045(2) Uani 1 1 d . . . . .
H9C H 0.091846 1.051071 0.492514 0.054 Uiso 1 1 calc R U . . .
C10C C 0.0643(6) 1.0882(8) 0.4193(3) 0.0432(19) Uani 1 1 d . . . . .
H10E H 0.112206 1.151084 0.405045 0.052 Uiso 1 1 calc R U . . .
H10F H 0.001553 1.139780 0.423163 0.052 Uiso 1 1 calc R U . . .
C11C C 0.0501(5) 0.9372(7) 0.3962(2) 0.0307(16) Uani 1 1 d . . . . .
H11C H -0.009546 0.925154 0.373110 0.037 Uiso 1 1 calc R U . . .
C12C C 0.0414(5) 0.8764(9) 0.4457(2) 0.0374(18) Uani 1 1 d . . . . .
N1C N 0.3240(4) 0.8757(7) 0.40334(18) 0.0360(14) Uani 1 1 d . . . . .
O1D O 0.2837(3) 0.5459(4) 0.15935(13) 0.0160(9) Uani 1 1 d . . . . .
O2D O 0.2401(12) 0.628(3) 0.0870(11) 0.022(3) Uani 0.5 1 d . U P B 1
O3D O 0.2718(12) 0.630(3) 0.0868(11) 0.025(4) Uani 0.5 1 d . U P B 2
C1D C 0.2749(4) 0.5316(7) 0.1155(2) 0.0195(13) Uani 1 1 d . U . . .
C2D C 0.2810(5) 0.2429(7) 0.1724(2) 0.0280(14) Uani 1 1 d . . . . .
H2DA H 0.268791 0.142015 0.180269 0.042 Uiso 1 1 calc R U . . .
H2DB H 0.223790 0.301843 0.178799 0.042 Uiso 1 1 calc R U . . .
H2DC H 0.340522 0.277652 0.191268 0.042 Uiso 1 1 calc R U . . .
C3D C 0.2963(4) 0.2539(6) 0.12155(19) 0.0161(13) Uani 1 1 d . . . . .
C4D C 0.2919(4) 0.3822(7) 0.0961(2) 0.0185(14) Uani 1 1 d . . . . .
C5D C 0.3051(5) 0.3760(7) 0.0490(2) 0.0236(14) Uani 1 1 d . . . . .
H5D H 0.302557 0.462335 0.031101 0.028 Uiso 1 1 calc R U . . .
C6D C 0.3220(4) 0.2465(7) 0.02786(19) 0.0213(13) Uani 1 1 d . . . . .
C7D C 0.3246(4) 0.1249(7) 0.0554(2) 0.0204(14) Uani 1 1 d . . . . .
C8D C 0.3443(5) -0.0191(7) 0.0332(2) 0.0274(15) Uani 1 1 d . . . . .
H8DA H 0.289790 -0.086986 0.038061 0.033 Uiso 1 1 calc R U . . .
H8DB H 0.407018 -0.060332 0.048199 0.033 Uiso 1 1 calc R U . . .
C9D C 0.3519(5) -0.0004(7) -0.0193(2) 0.0260(14) Uani 1 1 d . . . . .
H9D H 0.361817 -0.091566 -0.036828 0.031 Uiso 1 1 calc R U . . .
C10D C 0.2664(5) 0.0977(7) -0.0406(2) 0.0263(15) Uani 1 1 d . . . . .
H10G H 0.204507 0.090438 -0.025014 0.032 Uiso 1 1 calc R U . . .
H10H H 0.252866 0.090523 -0.074964 0.032 Uiso 1 1 calc R U . . .
C11D C 0.3351(4) 0.2257(7) -0.02342(19) 0.0278(13) Uani 1 1 d . . . . .
H11D H 0.331457 0.314278 -0.043350 0.033 Uiso 1 1 calc R U . . .
C12D C 0.4253(5) 0.1235(7) -0.0276(2) 0.0283(15) Uani 1 1 d . . . . .
C13C C 0.0781(6) 0.7273(10) 0.4569(3) 0.053(2) Uani 1 1 d . . . . .
H13G H 0.033453 0.657086 0.440233 0.080 Uiso 1 1 calc R U . . .
H13H H 0.079788 0.710734 0.490612 0.080 Uiso 1 1 calc R U . . .
H13I H 0.145084 0.716172 0.447203 0.080 Uiso 1 1 calc R U . . .
C13D C 0.5187(5) 0.1401(8) 0.0052(2) 0.0313(16) Uani 1 1 d . . . . .
H13J H 0.561554 0.213022 -0.007201 0.047 Uiso 1 1 calc R U . . .
H13K H 0.553859 0.047634 0.008039 0.047 Uiso 1 1 calc R U . . .
H13L H 0.501298 0.170552 0.035950 0.047 Uiso 1 1 calc R U . . .
C14C C -0.0645(5) 0.8889(10) 0.4598(3) 0.050(2) Uani 1 1 d . . . . .
H14G H -0.104661 0.808426 0.446262 0.075 Uiso 1 1 calc R U . . .
H14H H -0.093873 0.980344 0.448266 0.075 Uiso 1 1 calc R U . . .
H14I H -0.062827 0.885771 0.493928 0.075 Uiso 1 1 calc R U . . .
C14D C 0.4532(6) 0.1231(8) -0.0781(2) 0.0377(17) Uani 1 1 d . . . . .
H14J H 0.482896 0.216247 -0.084963 0.057 Uiso 1 1 calc R U . . .
H14K H 0.393473 0.107222 -0.099606 0.057 Uiso 1 1 calc R U . . .
H14L H 0.501162 0.045751 -0.081842 0.057 Uiso 1 1 calc R U . . .
N1D N 0.3135(4) 0.1280(6) 0.10118(17) 0.0204(12) Uani 1 1 d . . . . .
N11 N -0.0900(3) 0.3084(6) 0.31170(15) 0.0178(11) Uani 1 1 d . . . . .
N12 N 0.6006(3) 0.2736(5) 0.30619(15) 0.0145(11) Uani 1 1 d . . . . .
C101 C -0.0373(4) 0.1932(6) 0.3016(2) 0.0209(14) Uani 1 1 d . . . . .
H101 H -0.070368 0.102887 0.297731 0.025 Uiso 1 1 calc R U . . .
C102 C 0.0641(4) 0.1987(7) 0.2964(2) 0.0270(15) Uani 1 1 d . . . . .
H102 H 0.097725 0.113888 0.288170 0.032 Uiso 1 1 calc R U . . .
C103 C 0.1159(4) 0.3269(6) 0.3033(2) 0.0206(14) Uani 1 1 d . . . . .
C104 C 0.0597(5) 0.4442(8) 0.3143(3) 0.0373(18) Uani 1 1 d . . . . .
H104 H 0.090771 0.535476 0.319463 0.045 Uiso 1 1 calc R U . . .
C105 C -0.0414(5) 0.4310(7) 0.3180(3) 0.0315(17) Uani 1 1 d . . . . .
H105 H -0.077364 0.514583 0.325339 0.038 Uiso 1 1 calc R U . . .
C106 C 0.5552(5) 0.1478(7) 0.3030(2) 0.0225(15) Uani 1 1 d . . . . .
H106 H 0.594900 0.063025 0.304724 0.027 Uiso 1 1 calc R U . . .
C107 C 0.4537(4) 0.1321(6) 0.2972(2) 0.0232(15) Uani 1 1 d . . . . .
H107 H 0.425082 0.038591 0.294177 0.028 Uiso 1 1 calc R U . . .
C108 C 0.3934(4) 0.2528(7) 0.29566(18) 0.0184(13) Uani 1 1 d . . . . .
C109 C 0.4411(4) 0.3852(6) 0.2968(2) 0.0153(13) Uani 1 1 d . . . . .
H109 H 0.403350 0.471726 0.293777 0.018 Uiso 1 1 calc R U . . .
C110 C 0.5429(4) 0.3911(7) 0.3025(2) 0.0205(14) Uani 1 1 d . . . . .
H110 H 0.573885 0.483180 0.303752 0.025 Uiso 1 1 calc R U . . .
C111 C 0.2217(4) 0.3423(7) 0.3010(2) 0.0205(13) Uani 1 1 d . . . . .
H111 H 0.248911 0.436619 0.304739 0.025 Uiso 1 1 calc R U . . .
C112 C 0.2846(4) 0.2337(7) 0.29411(19) 0.0180(12) Uani 1 1 d . . . . .
H112 H 0.257819 0.140137 0.287931 0.022 Uiso 1 1 calc R U . . .
N21 N 0.4290(3) 0.7567(5) 0.19615(16) 0.0174(12) Uani 1 1 d . . . . .
N22 N 1.1219(3) 0.7154(6) 0.19378(16) 0.0188(11) Uani 1 1 d . . . . .
C201 C 0.4875(4) 0.6417(7) 0.2043(2) 0.0179(13) Uani 1 1 d . . . . .
H201 H 0.456457 0.551027 0.208062 0.021 Uiso 1 1 calc R U . . .
C202 C 0.5900(4) 0.6454(7) 0.2076(2) 0.0211(14) Uani 1 1 d . . . . .
H202 H 0.627868 0.559687 0.213243 0.025 Uiso 1 1 calc R U . . .
C203 C 0.6370(4) 0.7786(7) 0.20240(19) 0.0208(13) Uani 1 1 d . . . . .
C204 C 0.5769(5) 0.8964(8) 0.1964(3) 0.0324(17) Uani 1 1 d . . . . .
H204 H 0.605647 0.989498 0.194645 0.039 Uiso 1 1 calc R U . . .
C205 C 0.4742(5) 0.8825(7) 0.1928(3) 0.0305(17) Uani 1 1 d . . . . .
H205 H 0.434735 0.966829 0.187783 0.037 Uiso 1 1 calc R U . . .
C206 C 1.0760(5) 0.5904(7) 0.1953(3) 0.0340(18) Uani 1 1 d . . . . .
H206 H 1.114361 0.504754 0.194590 0.041 Uiso 1 1 calc R U . . .
C207 C 0.9750(5) 0.5774(7) 0.1977(3) 0.039(2) Uani 1 1 d . . . . .
H207 H 0.945684 0.484327 0.198290 0.047 Uiso 1 1 calc R U . . .
C208 C 0.9155(4) 0.7009(6) 0.1995(2) 0.0197(14) Uani 1 1 d . . . . .
C209 C 0.9663(4) 0.8304(7) 0.1987(2) 0.0278(16) Uani 1 1 d . . . . .
H209 H 0.931334 0.918644 0.201073 0.033 Uiso 1 1 calc R U . . .
C210 C 1.0655(5) 0.8330(7) 0.1947(2) 0.0272(16) Uani 1 1 d . . . . .
H210 H 1.096499 0.924360 0.192335 0.033 Uiso 1 1 calc R U . . .
C211 C 0.7445(4) 0.7904(8) 0.2028(2) 0.0240(13) Uani 1 1 d . . . . .
H211 H 0.770898 0.885466 0.203516 0.029 Uiso 1 1 calc R U . . .
C212 C 0.8088(5) 0.6852(7) 0.2022(2) 0.0248(15) Uani 1 1 d . . . . .
H212 H 0.783798 0.589746 0.203712 0.030 Uiso 1 1 calc R U . . .

loop_
_atom_site_aniso_label
_atom_site_aniso_U_11
_atom_site_aniso_U_22
_atom_site_aniso_U_33
_atom_site_aniso_U_23
_atom_site_aniso_U_13
_atom_site_aniso_U_12
Ni1 0.0090(3) 0.0140(4) 0.0156(3) -0.0007(3) 0.0028(3) 0.0002(3)
Ni2 0.0102(3) 0.0126(4) 0.0181(4) -0.0001(3) 0.0030(3) 0.0001(3)
O1M 0.027(2) 0.010(2) 0.019(2) 0.0000(18) 0.0053(18) -0.0021(18)
O2M 0.024(2) 0.013(2) 0.023(2) 0.0013(18) 0.0020(18) -0.0029(18)
O1A 0.017(2) 0.014(2) 0.019(2) -0.0003(17) 0.0049(16) 0.0024(17)
O2A 0.020(2) 0.013(2) 0.013(2) -0.0008(17) 0.0050(16) 0.0003(17)
C1A 0.008(3) 0.017(3) 0.024(3) 0.003(3) -0.002(2) 0.001(2)
C2A 0.023(3) 0.034(4) 0.033(4) 0.004(3) 0.006(3) 0.008(3)
C3A 0.027(3) 0.022(3) 0.020(3) 0.000(3) 0.001(2) 0.001(3)
C4A 0.020(3) 0.012(3) 0.019(3) 0.000(3) 0.004(2) -0.001(3)
C5A 0.023(3) 0.017(3) 0.018(3) -0.002(2) -0.001(2) -0.001(2)
C6A 0.019(3) 0.022(3) 0.020(3) 0.000(2) 0.003(2) -0.001(2)
C7A 0.030(3) 0.015(3) 0.015(3) 0.003(2) 0.002(2) 0.002(2)
C8A 0.033(4) 0.043(4) 0.014(3) 0.001(3) 0.001(3) 0.006(3)
C9A 0.032(4) 0.040(4) 0.019(3) -0.003(3) 0.007(3) 0.004(3)
C10A 0.038(4) 0.049(5) 0.030(4) 0.000(3) 0.015(3) -0.006(3)
C11A 0.022(3) 0.031(4) 0.023(3) -0.004(3) 0.004(3) -0.003(3)
C12A 0.026(4) 0.035(4) 0.020(3) -0.007(3) 0.002(3) 0.006(3)
C11B 0.024(3) 0.021(3) 0.018(3) -0.001(3) 0.007(2) 0.002(3)
N1A 0.020(2) 0.024(3) 0.027(3) 0.004(2) -0.0032(19) 0.004(2)
O1B 0.015(2) 0.017(2) 0.017(2) -0.0017(17) 0.0058(16) -0.0019(16)
O2B 0.048(9) 0.017(5) 0.024(6) -0.002(4) -0.006(7) 0.000(8)
O3B 0.051(9) 0.015(5) 0.016(6) 0.000(4) 0.004(7) 0.004(8)
C1B 0.031(3) 0.016(3) 0.018(3) -0.005(3) 0.002(3) -0.003(3)
C2B 0.040(4) 0.021(3) 0.017(3) 0.001(3) 0.008(2) 0.001(3)
C3B 0.016(3) 0.022(3) 0.015(3) -0.001(3) -0.001(2) 0.000(2)
C4B 0.014(3) 0.017(3) 0.014(3) -0.002(2) 0.003(2) 0.000(2)
C5B 0.021(3) 0.019(3) 0.019(3) 0.003(3) 0.003(2) -0.001(3)
C6B 0.019(3) 0.023(3) 0.018(3) -0.004(3) 0.001(2) -0.001(3)
C7B 0.023(3) 0.011(3) 0.020(3) -0.004(2) 0.002(2) 0.005(2)
C8B 0.044(4) 0.021(4) 0.020(3) -0.002(3) 0.004(3) 0.010(3)
C9B 0.033(4) 0.025(3) 0.019(3) -0.005(3) 0.004(3) 0.010(3)
C10B 0.024(3) 0.045(4) 0.026(3) -0.003(3) 0.007(3) 0.013(3)
C12B 0.027(3) 0.025(3) 0.018(3) -0.005(3) 0.005(3) 0.001(3)
C13A 0.038(4) 0.034(4) 0.035(4) -0.010(3) 0.008(3) 0.001(3)
C13B 0.028(4) 0.025(4) 0.039(4) -0.003(3) -0.003(3) 0.001(3)
C14A 0.032(4) 0.061(5) 0.027(4) -0.012(3) 0.007(3) 0.012(4)
C14B 0.052(5) 0.041(4) 0.016(3) -0.003(3) 0.005(3) 0.004(3)
N1B 0.029(3) 0.012(3) 0.013(3) 0.002(2) -0.001(2) -0.002(2)
O1C 0.017(2) 0.017(2) 0.023(2) 0.0032(18) 0.0033(17) 0.0031(17)
O2C 0.017(2) 0.017(2) 0.021(2) 0.0003(18) 0.0020(17) -0.0024(17)
C1C 0.011(3) 0.015(3) 0.025(3) -0.003(3) 0.001(2) -0.003(3)
C2C 0.018(3) 0.049(4) 0.029(3) 0.000(3) 0.002(2) 0.004(3)
C3C 0.018(3) 0.041(4) 0.022(3) 0.001(3) 0.002(2) -0.001(3)
C4C 0.021(3) 0.015(3) 0.021(3) 0.000(3) 0.004(2) -0.002(2)
C5C 0.019(3) 0.025(3) 0.020(3) -0.002(3) -0.004(2) 0.000(3)
C6C 0.021(3) 0.030(4) 0.025(3) -0.004(3) 0.006(3) -0.001(3)
C7C 0.025(4) 0.043(4) 0.029(4) -0.002(3) 0.001(3) 0.006(3)
C8C 0.040(4) 0.057(5) 0.029(4) -0.014(3) 0.001(3) -0.013(4)
C9C 0.035(4) 0.066(5) 0.034(4) -0.024(4) 0.008(3) 0.001(4)
C10C 0.044(5) 0.046(5) 0.041(4) -0.013(4) 0.011(4) 0.007(4)
C11C 0.024(3) 0.042(4) 0.027(4) -0.004(3) 0.004(3) 0.003(3)
C12C 0.029(4) 0.055(5) 0.031(4) -0.006(4) 0.016(3) 0.009(3)
N1C 0.024(3) 0.058(4) 0.027(3) -0.007(3) 0.006(2) 0.001(3)
O1D 0.020(2) 0.012(2) 0.016(2) -0.0046(17) 0.0017(16) -0.0031(17)
O2D 0.023(8) 0.021(5) 0.021(5) 0.004(4) 0.002(8) 0.006(8)
O3D 0.033(9) 0.017(5) 0.025(5) -0.002(4) 0.008(9) 0.010(9)
C1D 0.020(3) 0.018(3) 0.020(3) -0.003(3) 0.002(2) -0.003(2)
C2D 0.047(4) 0.016(3) 0.022(3) 0.001(3) 0.009(3) -0.001(3)
C3D 0.013(3) 0.014(3) 0.021(3) -0.003(2) 0.000(2) 0.000(2)
C4D 0.017(3) 0.019(3) 0.020(3) -0.003(3) 0.000(2) 0.001(2)
C5D 0.032(4) 0.013(3) 0.027(4) 0.003(3) 0.008(3) 0.000(3)
C6D 0.029(3) 0.016(3) 0.019(3) 0.002(3) 0.004(2) 0.000(3)
C7D 0.023(3) 0.021(4) 0.017(3) -0.004(3) 0.000(2) -0.001(3)
C8D 0.037(4) 0.020(4) 0.026(4) 0.001(3) 0.002(3) 0.008(3)
C9D 0.034(4) 0.021(3) 0.024(3) -0.005(3) 0.006(3) 0.001(3)
C10D 0.031(4) 0.032(4) 0.016(3) -0.003(3) 0.002(3) 0.004(3)
C11D 0.040(4) 0.025(3) 0.019(3) 0.003(3) 0.005(2) 0.006(3)
C12D 0.035(4) 0.034(4) 0.018(3) -0.003(3) 0.012(3) -0.001(3)
C13C 0.045(5) 0.066(5) 0.052(5) 0.014(5) 0.026(4) 0.005(5)
C13D 0.028(4) 0.035(4) 0.032(4) -0.005(3) 0.010(3) -0.006(3)
C14C 0.033(4) 0.081(6) 0.041(4) -0.005(4) 0.020(3) 0.002(4)
C14D 0.050(5) 0.038(4) 0.028(4) -0.007(3) 0.018(3) -0.003(3)
N1D 0.022(3) 0.020(3) 0.019(3) -0.003(2) 0.001(2) -0.002(2)
N11 0.010(2) 0.022(3) 0.022(2) 0.001(2) 0.0024(18) -0.003(2)
N12 0.012(2) 0.014(3) 0.017(2) -0.003(2) 0.0034(17) -0.002(2)
C101 0.012(3) 0.016(3) 0.036(4) -0.001(3) 0.002(3) 0.000(2)
C102 0.016(3) 0.024(4) 0.042(4) -0.002(3) 0.006(3) 0.006(3)
C103 0.025(3) 0.018(4) 0.021(3) 0.003(3) 0.009(2) -0.006(3)
C104 0.022(4) 0.023(4) 0.069(5) -0.004(4) 0.018(3) -0.002(3)
C105 0.014(3) 0.020(4) 0.063(5) -0.013(3) 0.013(3) -0.001(3)
C106 0.014(3) 0.022(4) 0.032(4) -0.006(3) 0.005(3) 0.001(3)
C107 0.017(3) 0.006(3) 0.047(4) -0.005(3) 0.005(3) -0.001(2)
C108 0.012(3) 0.025(4) 0.018(3) 0.005(2) 0.000(2) 0.003(2)
C109 0.010(3) 0.014(3) 0.023(3) 0.002(2) 0.004(2) 0.005(2)
C110 0.017(3) 0.021(4) 0.024(3) 0.007(3) 0.004(3) 0.000(3)
C111 0.019(3) 0.020(3) 0.021(3) -0.002(3) -0.003(2) 0.002(3)
C112 0.014(3) 0.014(3) 0.026(3) -0.003(3) -0.002(2) -0.003(3)
N21 0.009(2) 0.021(3) 0.023(3) 0.004(2) 0.0056(18) 0.001(2)
N22 0.016(2) 0.018(3) 0.024(3) 0.005(2) 0.007(2) 0.003(2)
C201 0.012(3) 0.018(3) 0.024(3) 0.004(3) 0.004(2) -0.002(3)
C202 0.016(3) 0.020(4) 0.028(3) 0.004(3) 0.004(3) 0.007(3)
C203 0.018(3) 0.025(4) 0.020(3) -0.004(3) 0.001(2) -0.006(3)
C204 0.016(3) 0.019(4) 0.062(5) 0.001(3) 0.002(3) -0.005(3)
C205 0.010(3) 0.018(4) 0.063(5) 0.002(3) 0.001(3) 0.002(3)
C206 0.019(4) 0.018(4) 0.067(5) -0.001(3) 0.015(3) 0.002(3)
C207 0.016(4) 0.017(4) 0.087(6) 0.001(4) 0.014(4) -0.004(3)
C208 0.018(3) 0.017(4) 0.025(3) 0.000(3) 0.008(2) 0.000(2)
C209 0.015(3) 0.017(4) 0.052(4) 0.005(3) 0.005(3) 0.006(2)
C210 0.016(3) 0.013(3) 0.053(4) 0.001(3) 0.000(3) -0.005(2)
C211 0.016(3) 0.027(3) 0.029(3) 0.006(3) 0.001(2) 0.006(3)
C212 0.020(3) 0.022(4) 0.033(4) 0.006(3) 0.002(3) -0.001(3)

loop_
_atom_type_symbol
_atom_type_description
_atom_type_scat_dispersion_real
_atom_type_scat_dispersion_imag
_atom_type_scat_source
C C 0.0033 0.0016 'International Tables Vol C Tables 4.2.6.8 and 6.1.1.4'
H H 0.0000 0.0000 'International Tables Vol C Tables 4.2.6.8 and 6.1.1.4'
N N 0.0061 0.0033 'International Tables Vol C Tables 4.2.6.8 and 6.1.1.4'
O O 0.0106 0.0060 'International Tables Vol C Tables 4.2.6.8 and 6.1.1.4'
Ni Ni 0.3393 1.1124 'International Tables Vol C Tables 4.2.6.8 and 6.1.1.4'

loop_
_geom_angle_atom_site_label_1
_geom_angle_atom_site_label_2
_geom_angle_atom_site_label_3
_geom_angle
_geom_angle_site_symmetry_1
_geom_angle_site_symmetry_3
_geom_angle_publ_flag
O1M Ni1 O1A 165.73(16) . . ?
O1M Ni1 O2A 104.05(16) . . ?
O1M Ni1 N11 88.77(17) . . ?
O1M Ni1 N12 94.55(17) . 1_455 ?
O1A Ni1 O2A 61.85(15) . . ?
O1B Ni1 O1M 96.90(16) . . ?
O1B Ni1 O1A 97.13(15) . . ?
O1B Ni1 O2A 158.94(15) . . ?
O1B Ni1 N11 91.91(18) . . ?
O1B Ni1 N12 91.45(16) . 1_455 ?
N11 Ni1 O1A 88.14(16) . . ?
N11 Ni1 O2A 86.42(17) . . ?
N12 Ni1 O1A 87.72(16) 1_455 . ?
N12 Ni1 O2A 89.10(16) 1_455 . ?
N12 Ni1 N11 174.97(18) 1_455 . ?
O2M Ni2 O1C 162.49(17) . . ?
O2M Ni2 O2C 100.60(17) . . ?
O2M Ni2 N21 93.97(18) . . ?
O2M Ni2 N22 88.36(18) . 1_455 ?
O2C Ni2 O1C 62.22(16) . . ?
O1D Ni2 O2M 97.90(17) . . ?
O1D Ni2 O1C 99.14(16) . . ?
O1D Ni2 O2C 161.31(15) . . ?
O1D Ni2 N21 90.60(18) . . ?
O1D Ni2 N22 91.66(18) . 1_455 ?
N21 Ni2 O1C 89.85(16) . . ?
N21 Ni2 O2C 90.69(17) . . ?
N21 Ni2 N22 176.50(19) . 1_455 ?
N22 Ni2 O1C 87.16(17) 1_455 . ?
N22 Ni2 O2C 86.31(17) 1_455 . ?
Ni1 O1M H11M 130(4) . . ?
Ni1 O1M H12M 102(4) . . ?
H11M O1M H12M 110(6) . . ?
Ni2 O2M H21M 101(4) . . ?
Ni2 O2M H22M 130(4) . . ?
H21M O2M H22M 127(6) . . ?
C1A O1A Ni1 88.4(3) . . ?
C1A O2A Ni1 86.8(3) . . ?
O1A C1A O2A 122.6(5) . . ?
O1A C1A C4A 117.7(5) . . ?
O2A C1A C4A 119.6(5) . . ?
H2AA C2A H2AB 109.5 . . ?
H2AA C2A H2AC 109.5 . . ?
H2AB C2A H2AC 109.5 . . ?
C3A C2A H2AA 109.5 . . ?
C3A C2A H2AB 109.5 . . ?
C3A C2A H2AC 109.5 . . ?
C4A C3A C2A 123.0(5) . . ?
N1A C3A C2A 114.9(5) . . ?
N1A C3A C4A 122.1(5) . . ?
C3A C4A C1A 123.1(5) . . ?
C3A C4A C5A 118.4(5) . . ?
C5A C4A C1A 118.5(5) . . ?
C4A C5A H5A 119.7 . . ?
C6A C5A C4A 120.6(5) . . ?
C6A C5A H5A 119.7 . . ?
C5A C6A C7A 116.8(5) . . ?
C5A C6A C11A 126.2(5) . . ?
C7A C6A C11A 116.9(5) . . ?
C6A C7A C8A 117.6(5) . . ?
N1A C7A C6A 124.4(5) . . ?
N1A C7A C8A 118.0(5) . . ?
C7A C8A H8AA 109.5 . . ?
C7A C8A H8AB 109.5 . . ?
H8AA C8A H8AB 108.1 . . ?
C9A C8A C7A 110.6(5) . . ?
C9A C8A H8AA 109.5 . . ?
C9A C8A H8AB 109.5 . . ?
C8A C9A H9A 114.9 . . ?
C8A C9A C10A 108.9(5) . . ?
C8A C9A C12A 112.7(5) . . ?
C10A C9A H9A 114.9 . . ?
C12A C9A H9A 114.9 . . ?
C12A C9A C10A 87.4(5) . . ?
C9A C10A H10A 114.4 . . ?
C9A C10A H10B 114.4 . . ?
H10A C10A H10B 111.5 . . ?
C11A C10A C9A 85.4(5) . . ?
C11A C10A H10A 114.4 . . ?
C11A C10A H10B 114.4 . . ?
C6A C11A C10A 107.4(5) . . ?
C6A C11A H11A 116.1 . . ?
C6A C11A C12A 109.8(5) . . ?
C10A C11A H11A 116.1 . . ?
C10A C11A C12A 87.8(5) . . ?
C12A C11A H11A 116.1 . . ?
C9A C12A C11A 84.9(5) . . ?
C13A C12A C9A 117.5(5) . . ?
C13A C12A C11A 119.6(5) . . ?
C13A C12A C14A 109.1(6) . . ?
C14A C12A C9A 111.7(5) . . ?
C14A C12A C11A 112.2(5) . . ?
C6B C11B H11B 116.2 . . ?
C6B C11B C10B 106.6(5) . . ?
C6B C11B C12B 110.4(5) . . ?
C10B C11B H11B 116.2 . . ?
C12B C11B H11B 116.2 . . ?
C12B C11B C10B 87.7(5) . . ?
C7A N1A C3A 117.6(5) . . ?
C1B O1B Ni1 124.0(4) . . ?
O1B C1B C4B 118.6(5) . . ?
O2B C1B O1B 123.3(12) . . ?
O2B C1B C4B 116.8(12) . . ?
O3B C1B O1B 124.1(11) . . ?
O3B C1B C4B 115.7(11) . . ?
H2BA C2B H2BB 109.5 . . ?
H2BA C2B H2BC 109.5 . . ?
H2BB C2B H2BC 109.5 . . ?
C3B C2B H2BA 109.5 . . ?
C3B C2B H2BB 109.5 . . ?
C3B C2B H2BC 109.5 . . ?
C4B C3B C2B 125.0(5) . . ?
N1B C3B C2B 114.0(5) . . ?
N1B C3B C4B 121.0(5) . . ?
C3B C4B C1B 126.6(5) . . ?
C3B C4B C5B 118.3(5) . . ?
C5B C4B C1B 115.1(5) . . ?
C4B C5B H5B 119.7 . . ?
C6B C5B C4B 120.5(6) . . ?
C6B C5B H5B 119.7 . . ?
C5B C6B C11B 125.0(6) . . ?
C5B C6B C7B 118.6(5) . . ?
C7B C6B C11B 116.3(5) . . ?
C6B C7B C8B 118.5(5) . . ?
N1B C7B C6B 121.8(5) . . ?
N1B C7B C8B 119.7(5) . . ?
C7B C8B H8BA 109.6 . . ?
C7B C8B H8BB 109.6 . . ?
C7B C8B C9B 110.1(5) . . ?
H8BA C8B H8BB 108.2 . . ?
C9B C8B H8BA 109.6 . . ?
C9B C8B H8BB 109.6 . . ?
C8B C9B H9B 115.0 . . ?
C8B C9B C10B 108.4(5) . . ?
C8B C9B C12B 112.5(5) . . ?
C10B C9B H9B 115.0 . . ?
C10B C9B C12B 87.8(5) . . ?
C12B C9B H9B 115.0 . . ?
C11B C10B H10C 114.4 . . ?
C11B C10B H10D 114.4 . . ?
C9B C10B C11B 85.4(5) . . ?
C9B C10B H10C 114.4 . . ?
C9B C10B H10D 114.4 . . ?
H10C C10B H10D 111.5 . . ?
C11B C12B C9B 85.0(4) . . ?
C13B C12B C11B 118.7(5) . . ?
C13B C12B C9B 118.9(5) . . ?
C13B C12B C14B 109.4(5) . . ?
C14B C12B C11B 111.4(5) . . ?
C14B C12B C9B 111.5(5) . . ?
C12A C13A H13A 109.5 . . ?
C12A C13A H13B 109.5 . . ?
C12A C13A H13C 109.5 . . ?
H13A C13A H13B 109.5 . . ?
H13A C13A H13C 109.5 . . ?
H13B C13A H13C 109.5 . . ?
C12B C13B H13D 109.5 . . ?
C12B C13B H13E 109.5 . . ?
C12B C13B H13F 109.5 . . ?
H13D C13B H13E 109.5 . . ?
H13D C13B H13F 109.5 . . ?
H13E C13B H13F 109.5 . . ?
C12A C14A H14A 109.5 . . ?
C12A C14A H14B 109.5 . . ?
C12A C14A H14C 109.5 . . ?
H14A C14A H14B 109.5 . . ?
H14A C14A H14C 109.5 . . ?
H14B C14A H14C 109.5 . . ?
C12B C14B H14D 109.5 . . ?
C12B C14B H14E 109.5 . . ?
C12B C14B H14F 109.5 . . ?
H14D C14B H14E 109.5 . . ?
H14D C14B H14F 109.5 . . ?
H14E C14B H14F 109.5 . . ?
C7B N1B C3B 119.6(5) . . ?
C1C O1C Ni2 87.8(3) . . ?
C1C O2C Ni2 88.8(3) . . ?
O1C C1C O2C 120.9(5) . . ?
O1C C1C C4C 121.2(5) . . ?
O2C C1C C4C 117.8(5) . . ?
H2CA C2C H2CB 109.5 . . ?
H2CA C2C H2CC 109.5 . . ?
H2CB C2C H2CC 109.5 . . ?
C3C C2C H2CA 109.5 . . ?
C3C C2C H2CB 109.5 . . ?
C3C C2C H2CC 109.5 . . ?
C4C C3C C2C 123.2(5) . . ?
N1C C3C C2C 115.1(5) . . ?
N1C C3C C4C 121.7(5) . . ?
C3C C4C C1C 122.3(5) . . ?
C3C C4C C5C 119.1(5) . . ?
C5C C4C C1C 118.4(5) . . ?
C4C C5C H5C 119.8 . . ?
C6C C5C C4C 120.3(5) . . ?
C6C C5C H5C 119.8 . . ?
C5C C6C C7C 116.2(5) . . ?
C5C C6C C11C 126.7(6) . . ?
C7C C6C C11C 116.9(6) . . ?
C6C C7C C8C 117.2(6) . . ?
N1C C7C C6C 124.5(6) . . ?
N1C C7C C8C 118.3(6) . . ?
C7C C8C H8CA 109.6 . . ?
C7C C8C H8CB 109.6 . . ?
H8CA C8C H8CB 108.2 . . ?
C9C C8C C7C 110.1(6) . . ?
C9C C8C H8CA 109.6 . . ?
C9C C8C H8CB 109.6 . . ?
C8C C9C H9C 114.5 . . ?
C8C C9C C10C 111.1(6) . . ?
C8C C9C C12C 111.1(6) . . ?
C10C C9C H9C 114.5 . . ?
C10C C9C C12C 88.3(5) . . ?
C12C C9C H9C 114.5 . . ?
C9C C10C H10E 114.4 . . ?
C9C C10C H10F 114.4 . . ?
C9C C10C C11C 85.8(5) . . ?
H10E C10C H10F 111.5 . . ?
C11C C10C H10E 114.4 . . ?
C11C C10C H10F 114.4 . . ?
C6C C11C C10C 106.9(5) . . ?
C6C C11C H11C 116.2 . . ?
C6C C11C C12C 110.3(5) . . ?
C10C C11C H11C 116.2 . . ?
C12C C11C C10C 87.3(5) . . ?
C12C C11C H11C 116.2 . . ?
C11C C12C C9C 84.5(5) . . ?
C13C C12C C9C 119.2(6) . . ?
C13C C12C C11C 118.8(6) . . ?
C13C C12C C14C 108.2(7) . . ?
C14C C12C C9C 112.6(6) . . ?
C14C C12C C11C 112.1(6) . . ?
C7C N1C C3C 117.7(5) . . ?
C1D O1D Ni2 124.5(4) . . ?
O1D C1D O2D 124.2(15) . . ?
O1D C1D C4D 117.3(5) . . ?
O2D C1D C4D 117.8(15) . . ?
O3D C1D O1D 125.9(15) . . ?
O3D C1D C4D 115.4(15) . . ?
H2DA C2D H2DB 109.5 . . ?
H2DA C2D H2DC 109.5 . . ?
H2DB C2D H2DC 109.5 . . ?
C3D C2D H2DA 109.5 . . ?
C3D C2D H2DB 109.5 . . ?
C3D C2D H2DC 109.5 . . ?
C4D C3D C2D 124.5(5) . . ?
N1D C3D C2D 114.5(5) . . ?
N1D C3D C4D 120.9(5) . . ?
C3D C4D C1D 125.8(5) . . ?
C5D C4D C1D 115.8(5) . . ?
C5D C4D C3D 118.4(5) . . ?
C4D C5D H5D 119.6 . . ?
C6D C5D C4D 120.8(6) . . ?
C6D C5D H5D 119.6 . . ?
C5D C6D C11D 125.6(5) . . ?
C7D C6D C5D 117.2(5) . . ?
C7D C6D C11D 117.2(5) . . ?
C6D C7D C8D 118.4(5) . . ?
N1D C7D C6D 123.3(6) . . ?
N1D C7D C8D 118.3(5) . . ?
C7D C8D H8DA 109.6 . . ?
C7D C8D H8DB 109.6 . . ?
C7D C8D C9D 110.3(5) . . ?
H8DA C8D H8DB 108.1 . . ?
C9D C8D H8DA 109.6 . . ?
C9D C8D H8DB 109.6 . . ?
C8D C9D H9D 115.3 . . ?
C8D C9D C10D 109.6(5) . . ?
C8D C9D C12D 110.0(5) . . ?
C10D C9D H9D 115.3 . . ?
C10D C9D C12D 88.2(5) . . ?
C12D C9D H9D 115.3 . . ?
C9D C10D H10G 114.4 . . ?
C9D C10D H10H 114.4 . . ?
C9D C10D C11D 85.5(5) . . ?
H10G C10D H10H 111.5 . . ?
C11D C10D H10G 114.4 . . ?
C11D C10D H10H 114.4 . . ?
C6D C11D C10D 106.4(5) . . ?
C6D C11D H11D 116.7 . . ?
C6D C11D C12D 108.6(5) . . ?
C10D C11D H11D 116.7 . . ?
C10D C11D C12D 87.7(5) . . ?
C12D C11D H11D 116.7 . . ?
C9D C12D C11D 85.4(5) . . ?
C13D C12D C9D 119.3(6) . . ?
C13D C12D C11D 120.3(5) . . ?
C13D C12D C14D 108.8(5) . . ?
C14D C12D C9D 111.4(5) . . ?
C14D C12D C11D 110.0(5) . . ?
C12C C13C H13G 109.5 . . ?
C12C C13C H13H 109.5 . . ?
C12C C13C H13I 109.5 . . ?
H13G C13C H13H 109.5 . . ?
H13G C13C H13I 109.5 . . ?
H13H C13C H13I 109.5 . . ?
C12D C13D H13J 109.5 . . ?
C12D C13D H13K 109.5 . . ?
C12D C13D H13L 109.5 . . ?
H13J C13D H13K 109.5 . . ?
H13J C13D H13L 109.5 . . ?
H13K C13D H13L 109.5 . . ?
C12C C14C H14G 109.5 . . ?
C12C C14C H14H 109.5 . . ?
C12C C14C H14I 109.5 . . ?
H14G C14C H14H 109.5 . . ?
H14G C14C H14I 109.5 . . ?
H14H C14C H14I 109.5 . . ?
C12D C14D H14J 109.5 . . ?
C12D C14D H14K 109.5 . . ?
C12D C14D H14L 109.5 . . ?
H14J C14D H14K 109.5 . . ?
H14J C14D H14L 109.5 . . ?
H14K C14D H14L 109.5 . . ?
C3D N1D C7D 119.4(5) . . ?
C101 N11 Ni1 120.2(4) . . ?
C105 N11 Ni1 122.8(4) . . ?
C105 N11 C101 116.9(5) . . ?
C106 N12 Ni1 122.7(4) . 1_655 ?
C106 N12 C110 116.8(5) . . ?
C110 N12 Ni1 120.4(4) . 1_655 ?
N11 C101 H101 118.4 . . ?
N11 C101 C102 123.1(6) . . ?
C102 C101 H101 118.4 . . ?
C101 C102 H102 119.8 . . ?
C103 C102 C101 120.4(6) . . ?
C103 C102 H102 119.8 . . ?
C102 C103 C111 124.6(5) . . ?
C104 C103 C102 115.2(5) . . ?
C104 C103 C111 120.1(6) . . ?
C103 C104 H104 119.4 . . ?
C103 C104 C105 121.1(6) . . ?
C105 C104 H104 119.4 . . ?
N11 C105 C104 123.3(6) . . ?
N11 C105 H105 118.4 . . ?
C104 C105 H105 118.4 . . ?
N12 C106 H106 118.1 . . ?
N12 C106 C107 123.7(6) . . ?
C107 C106 H106 118.1 . . ?
C106 C107 H107 120.1 . . ?
C106 C107 C108 119.9(6) . . ?
C108 C107 H107 120.1 . . ?
C107 C108 C109 116.4(5) . . ?
C107 C108 C112 119.1(6) . . ?
C109 C108 C112 124.5(5) . . ?
C108 C109 H109 120.1 . . ?
C110 C109 C108 119.9(5) . . ?
C110 C109 H109 120.1 . . ?
N12 C110 C109 123.3(6) . . ?
N12 C110 H110 118.4 . . ?
C109 C110 H110 118.4 . . ?
C103 C111 H111 117.4 . . ?
C112 C111 C103 125.2(6) . . ?
C112 C111 H111 117.4 . . ?
C108 C112 H112 118.4 . . ?
C111 C112 C108 123.3(6) . . ?
C111 C112 H112 118.4 . . ?
C201 N21 Ni2 120.2(4) . . ?
C205 N21 Ni2 123.3(4) . . ?
C205 N21 C201 116.4(5) . . ?
C206 N22 Ni2 123.3(4) . 1_655 ?
C206 N22 C210 116.5(5) . . ?
C210 N22 Ni2 120.2(4) . 1_655 ?
N21 C201 H201 117.7 . . ?
N21 C201 C202 124.5(6) . . ?
C202 C201 H201 117.7 . . ?
C201 C202 H202 120.8 . . ?
C201 C202 C203 118.5(6) . . ?
C203 C202 H202 120.8 . . ?
C202 C203 C211 121.8(6) . . ?
C204 C203 C202 116.6(5) . . ?
C204 C203 C211 121.6(6) . . ?
C203 C204 H204 119.5 . . ?
C203 C204 C205 121.0(6) . . ?
C205 C204 H204 119.5 . . ?
N21 C205 C204 122.9(6) . . ?
N21 C205 H205 118.6 . . ?
C204 C205 H205 118.6 . . ?
N22 C206 H206 118.3 . . ?
N22 C206 C207 123.5(6) . . ?
C207 C206 H206 118.3 . . ?
C206 C207 H207 119.8 . . ?
C206 C207 C208 120.3(6) . . ?
C208 C207 H207 119.8 . . ?
C207 C208 C212 119.7(5) . . ?
C209 C208 C207 114.8(5) . . ?
C209 C208 C212 125.6(5) . . ?
C208 C209 H209 119.6 . . ?
C210 C209 C208 120.8(6) . . ?
C210 C209 H209 119.6 . . ?
N22 C210 C209 124.0(6) . . ?
N22 C210 H210 118.0 . . ?
C209 C210 H210 118.0 . . ?
C203 C211 H211 116.3 . . ?
C212 C211 C203 127.5(7) . . ?
C212 C211 H211 116.3 . . ?
C208 C212 H212 117.0 . . ?
C211 C212 C208 126.1(6) . . ?
C211 C212 H212 117.0 . . ?

loop_
_geom_bond_atom_site_label_1
_geom_bond_atom_site_label_2
_geom_bond_distance
_geom_bond_site_symmetry_2
_geom_bond_publ_flag
Ni1 O1M 2.045(4) . yes
Ni1 O1A 2.122(4) . yes
Ni1 O2A 2.154(4) . yes
Ni1 O1B 2.020(4) . yes
Ni1 N11 2.100(4) . yes
Ni1 N12 2.090(4) 1_455 yes
Ni2 O2M 2.019(4) . yes
Ni2 O1C 2.142(4) . yes
Ni2 O2C 2.111(4) . yes
Ni2 O1D 2.005(4) . yes
Ni2 N21 2.069(4) . yes
Ni2 N22 2.099(4) 1_455 yes
O1M H11M 0.848(14) . ?
O1M H12M 0.851(14) . ?
O2M H21M 0.846(14) . ?
O2M H22M 0.846(14) . ?
O1A C1A 1.249(7) . ?
O2A C1A 1.256(7) . ?
C1A C4A 1.502(8) . ?
C2A H2AA 0.9800 . ?
C2A H2AB 0.9800 . ?
C2A H2AC 0.9800 . ?
C2A C3A 1.511(8) . ?
C3A C4A 1.387(8) . ?
C3A N1A 1.350(7) . ?
C4A C5A 1.388(8) . ?
C5A H5A 0.9500 . ?
C5A C6A 1.370(8) . ?
C6A C7A 1.393(8) . ?
C6A C11A 1.502(8) . ?
C7A C8A 1.520(8) . ?
C7A N1A 1.331(7) . ?
C8A H8AA 0.9900 . ?
C8A H8AB 0.9900 . ?
C8A C9A 1.516(9) . ?
C9A H9A 1.0000 . ?
C9A C10A 1.569(9) . ?
C9A C12A 1.543(9) . ?
C10A H10A 0.9900 . ?
C10A H10B 0.9900 . ?
C10A C11A 1.531(9) . ?
C11A H11A 1.0000 . ?
C11A C12A 1.569(8) . ?
C12A C13A 1.511(9) . ?
C12A C14A 1.521(8) . ?
C11B H11B 1.0000 . ?
C11B C6B 1.514(7) . ?
C11B C10B 1.553(8) . ?
C11B C12B 1.553(8) . ?
O1B C1B 1.264(7) . ?
O2B C1B 1.26(2) . ?
O3B C1B 1.26(2) . ?
C1B C4B 1.516(8) . ?
C2B H2BA 0.9800 . ?
C2B H2BB 0.9800 . ?
C2B H2BC 0.9800 . ?
C2B C3B 1.499(7) . ?
C3B C4B 1.389(8) . ?
C3B N1B 1.362(8) . ?
C4B C5B 1.401(8) . ?
C5B H5B 0.9500 . ?
C5B C6B 1.358(8) . ?
C6B C7B 1.400(9) . ?
C7B C8B 1.504(8) . ?
C7B N1B 1.340(8) . ?
C8B H8BA 0.9900 . ?
C8B H8BB 0.9900 . ?
C8B C9B 1.544(8) . ?
C9B H9B 1.0000 . ?
C9B C10B 1.546(10) . ?
C9B C12B 1.556(8) . ?
C10B H10C 0.9900 . ?
C10B H10D 0.9900 . ?
C12B C13B 1.509(8) . ?
C12B C14B 1.524(8) . ?
C13A H13A 0.9800 . ?
C13A H13B 0.9800 . ?
C13A H13C 0.9800 . ?
C13B H13D 0.9800 . ?
C13B H13E 0.9800 . ?
C13B H13F 0.9800 . ?
C14A H14A 0.9800 . ?
C14A H14B 0.9800 . ?
C14A H14C 0.9800 . ?
C14B H14D 0.9800 . ?
C14B H14E 0.9800 . ?
C14B H14F 0.9800 . ?
O1C C1C 1.257(7) . ?
O2C C1C 1.270(7) . ?
C1C C4C 1.484(8) . ?
C2C H2CA 0.9800 . ?
C2C H2CB 0.9800 . ?
C2C H2CC 0.9800 . ?
C2C C3C 1.520(8) . ?
C3C C4C 1.378(8) . ?
C3C N1C 1.351(8) . ?
C4C C5C 1.391(8) . ?
C5C H5C 0.9500 . ?
C5C C6C 1.376(8) . ?
C6C C7C 1.397(9) . ?
C6C C11C 1.499(8) . ?
C7C C8C 1.531(9) . ?
C7C N1C 1.335(8) . ?
C8C H8CA 0.9900 . ?
C8C H8CB 0.9900 . ?
C8C C9C 1.510(10) . ?
C9C H9C 1.0000 . ?
C9C C10C 1.512(10) . ?
C9C C12C 1.557(11) . ?
C10C H10E 0.9900 . ?
C10C H10F 0.9900 . ?
C10C C11C 1.552(10) . ?
C11C H11C 1.0000 . ?
C11C C12C 1.546(9) . ?
C12C C13C 1.493(11) . ?
C12C C14C 1.532(9) . ?
O1D C1D 1.264(7) . ?
O2D C1D 1.27(3) . ?
O3D C1D 1.23(3) . ?
C1D C4D 1.518(8) . ?
C2D H2DA 0.9800 . ?
C2D H2DB 0.9800 . ?
C2D H2DC 0.9800 . ?
C2D C3D 1.500(8) . ?
C3D C4D 1.394(8) . ?
C3D N1D 1.336(7) . ?
C4D C5D 1.386(9) . ?
C5D H5D 0.9500 . ?
C5D C6D 1.375(8) . ?
C6D C7D 1.375(9) . ?
C6D C11D 1.516(8) . ?
C7D C8D 1.515(9) . ?
C7D N1D 1.342(8) . ?
C8D H8DA 0.9900 . ?
C8D H8DB 0.9900 . ?
C8D C9D 1.532(8) . ?
C9D H9D 1.0000 . ?
C9D C10D 1.550(9) . ?
C9D C12D 1.552(9) . ?
C10D H10G 0.9900 . ?
C10D H10H 0.9900 . ?
C10D C11D 1.557(9) . ?
C11D H11D 1.0000 . ?
C11D C12D 1.559(9) . ?
C12D C13D 1.507(9) . ?
C12D C14D 1.537(8) . ?
C13C H13G 0.9800 . ?
C13C H13H 0.9800 . ?
C13C H13I 0.9800 . ?
C13D H13J 0.9800 . ?
C13D H13K 0.9800 . ?
C13D H13L 0.9800 . ?
C14C H14G 0.9800 . ?
C14C H14H 0.9800 . ?
C14C H14I 0.9800 . ?
C14D H14J 0.9800 . ?
C14D H14K 0.9800 . ?
C14D H14L 0.9800 . ?
N11 C101 1.332(8) . ?
N11 C105 1.315(8) . ?
N12 C106 1.317(8) . ?
N12 C110 1.338(8) . ?
C101 H101 0.9500 . ?
C101 C102 1.395(8) . ?
C102 H102 0.9500 . ?
C102 C103 1.384(8) . ?
C103 C104 1.381(9) . ?
C103 C111 1.446(8) . ?
C104 H104 0.9500 . ?
C104 C105 1.388(9) . ?
C105 H105 0.9500 . ?
C106 H106 0.9500 . ?
C106 C107 1.375(9) . ?
C107 H107 0.9500 . ?
C107 C108 1.382(8) . ?
C108 C109 1.385(8) . ?
C108 C112 1.479(7) . ?
C109 H109 0.9500 . ?
C109 C110 1.372(8) . ?
C110 H110 0.9500 . ?
C111 H111 0.9500 . ?
C111 C112 1.346(8) . ?
C112 H112 0.9500 . ?
N21 C201 1.334(7) . ?
N21 C205 1.325(8) . ?
N22 C206 1.317(8) . ?
N22 C210 1.332(8) . ?
C201 H201 0.9500 . ?
C201 C202 1.382(8) . ?
C202 H202 0.9500 . ?
C202 C203 1.403(9) . ?
C203 C204 1.362(9) . ?
C203 C211 1.458(8) . ?
C204 H204 0.9500 . ?
C204 C205 1.389(9) . ?
C205 H205 0.9500 . ?
C206 H206 0.9500 . ?
C206 C207 1.380(9) . ?
C207 H207 0.9500 . ?
C207 C208 1.403(9) . ?
C208 C209 1.385(8) . ?
C208 C212 1.460(8) . ?
C209 H209 0.9500 . ?
C209 C210 1.359(9) . ?
C210 H210 0.9500 . ?
C211 H211 0.9500 . ?
C211 C212 1.308(8) . ?
C212 H212 0.9500 . ?
